data_4122480
loop_
_publ_author_name
'Xu, Xin'
'Kehr, Gerald'
'Daniliuc, Constantin G.'
'Erker, Gerhard'

_publ_section_title
;
 Formation of unsaturated vicinal zr(+)/p frustrated lewis pairs by the
 unique 1,1-carbozirconation reactions.
;
_journal_issue 35
_journal_name_full 'Journal of the American Chemical Society'
_journal_page_first 12431
_journal_page_last 12443
_journal_paper_doi 10.1021/ja5068146
_journal_volume 136
_journal_year 2014
_chemical_formula_sum 'C62 H52 B F20 Hf P Si'
_chemical_formula_weight 1425.40
_chemical_name_systematic
; 
 ? 
;
_space_group_IT_number 14
_symmetry_cell_setting monoclinic
_symmetry_space_group_name_Hall '-P 2yn'
_symmetry_space_group_name_H-M 'P 1 21/n 1'
_atom_sites_solution_hydrogens geom
_atom_sites_solution_primary direct
_atom_sites_solution_secondary difmap
_audit_creation_method SHELXL-97
_cell_angle_alpha 90.00
_cell_angle_beta 106.0730(10)
_cell_angle_gamma 90.00
_cell_formula_units_Z 4
_cell_length_a 16.07690(10)
_cell_length_b 18.9665(2)
_cell_length_c 19.7085(2)
_cell_measurement_reflns_used 9995
_cell_measurement_temperature 223(2)
_cell_measurement_theta_max 28.28
_cell_measurement_theta_min 4.08
_cell_volume 5774.65(10)
_computing_cell_refinement 'Collect (Nonius B.V., 1998)'
_computing_data_collection 'Collect (Nonius B.V., 1998)'
_computing_data_reduction 'Denzo-SMN (Otwinowski & Minor, 1997)'
_computing_molecular_graphics 'XP (BrukerAXS, 2000)'
_computing_publication_material 'SHELXL-97 (Sheldrick, 1997)'
_computing_structure_refinement 'SHELXL-97 (Sheldrick, 1997)'
_computing_structure_solution 'SHELXS-97 (Sheldrick, 1990)'
_diffrn_ambient_temperature 223(2)
_diffrn_measured_fraction_theta_full 0.979
_diffrn_measured_fraction_theta_max 0.979
_diffrn_measurement_device_type 'Nonius KappaCCD APEXII'
_diffrn_measurement_method '\w and \f scans'
_diffrn_radiation_monochromator 'Montel mirror'
_diffrn_radiation_source 'rotating anode Nonius FR591'
_diffrn_radiation_type MoK\a
_diffrn_radiation_wavelength 0.71073
_diffrn_reflns_av_R_equivalents 0.030
_diffrn_reflns_av_sigmaI/netI 0.0310
_diffrn_reflns_limit_h_max 20
_diffrn_reflns_limit_h_min -20
_diffrn_reflns_limit_k_max 23
_diffrn_reflns_limit_k_min -21
_diffrn_reflns_limit_l_max 24
_diffrn_reflns_limit_l_min -24
_diffrn_reflns_number 31026
_diffrn_reflns_theta_full 26.37
_diffrn_reflns_theta_max 26.37
_diffrn_reflns_theta_min 4.09
_exptl_absorpt_coefficient_mu 1.960
_exptl_absorpt_correction_T_max 0.8281
_exptl_absorpt_correction_T_min 0.3859
_exptl_absorpt_correction_type multi-scan
_exptl_absorpt_process_details 'Denzo (Otwinowski, Borek, Majewski & Minor, 2003)'
_exptl_crystal_colour yellow
_exptl_crystal_density_diffrn 1.640
_exptl_crystal_density_method 'not measured'
_exptl_crystal_description plate
_exptl_crystal_F_000 2840
_exptl_crystal_size_max 0.60
_exptl_crystal_size_mid 0.15
_exptl_crystal_size_min 0.10
_refine_diff_density_max 1.437
_refine_diff_density_min -0.530
_refine_diff_density_rms 0.071
_refine_ls_extinction_method none
_refine_ls_goodness_of_fit_ref 1.061
_refine_ls_hydrogen_treatment constr
_refine_ls_matrix_type full
_refine_ls_number_parameters 789
_refine_ls_number_reflns 11547
_refine_ls_number_restraints 0
_refine_ls_restrained_S_all 1.061
_refine_ls_R_factor_all 0.0372
_refine_ls_R_factor_gt 0.0316
_refine_ls_shift/su_max 0.001
_refine_ls_shift/su_mean 0.000
_refine_ls_structure_factor_coef Fsqd
_refine_ls_weighting_details 'calc w=1/[\s^2^(Fo^2^)+(0.0121P)^2^+11.6513P] where P=(Fo^2^+2Fc^2^)/3'
_refine_ls_weighting_scheme calc
_refine_ls_wR_factor_gt 0.0691
_refine_ls_wR_factor_ref 0.0733
_reflns_number_gt 10377
_reflns_number_total 11547
_reflns_threshold_expression >2sigma(I)
_cod_data_source_file ja5068146_si_002.cif
_cod_data_source_block erk7155
_cod_depositor_comments 'Adding full bibliography for 4122478--4122491.cif.'
_cod_original_cell_volume 5774.65(9)
_cod_original_sg_symbol_H-M P21/n
_cod_database_code 4122480

loop_
_symmetry_equiv_pos_as_xyz
'x, y, z'
'-x+1/2, y+1/2, -z+1/2'
'-x, -y, -z'
'x-1/2, -y-1/2, z-1/2'

loop_
_atom_site_label
_atom_site_type_symbol
_atom_site_fract_x
_atom_site_fract_y
_atom_site_fract_z
_atom_site_U_iso_or_equiv
_atom_site_adp_type
_atom_site_occupancy
_atom_site_symmetry_multiplicity
_atom_site_calc_flag
_atom_site_refinement_flags
Hf1 Hf 0.347690(8) 1.212288(7) 0.072206(7) 0.03097(5) Uani 1 1 d .
P1 P 0.19351(5) 1.14086(5) 0.04827(4) 0.03277(17) Uani 1 1 d .
Si1 Si 0.24079(8) 0.96907(5) 0.05487(5) 0.0446(2) Uani 1 1 d .
B1 B 0.3415(2) 1.10771(19) 0.64075(19) 0.0316(7) Uani 1 1 d .
C1 C 0.3510(2) 1.09413(18) 0.07630(18) 0.0399(8) Uani 1 1 d .
C2 C 0.2682(2) 1.06745(18) 0.05754(17) 0.0381(7) Uani 1 1 d .
C3 C 0.4284(3) 1.0466(2) 0.0973(2) 0.0573(10) Uani 1 1 d .
H3A H 0.4405 1.0351 0.1471 0.086 Uiso 1 1 calc R
H3B H 0.4781 1.0704 0.0889 0.086 Uiso 1 1 calc R
H3C H 0.4168 1.0037 0.0696 0.086 Uiso 1 1 calc R
C4 C 0.2797(4) 0.9272(2) -0.0164(3) 0.0704(13) Uani 1 1 d .
H4A H 0.2759 0.8764 -0.0132 0.106 Uiso 1 1 calc R
H4B H 0.3394 0.9407 -0.0111 0.106 Uiso 1 1 calc R
H4C H 0.2441 0.9429 -0.0621 0.106 Uiso 1 1 calc R
C5 C 0.2955(4) 0.9278(2) 0.1425(2) 0.0705(14) Uani 1 1 d .
H5A H 0.2785 0.8787 0.1421 0.106 Uiso 1 1 calc R
H5B H 0.2786 0.9526 0.1796 0.106 Uiso 1 1 calc R
H5C H 0.3578 0.9307 0.1510 0.106 Uiso 1 1 calc R
C6 C 0.1225(3) 0.9514(2) 0.0354(2) 0.0625(12) Uani 1 1 d .
H6A H 0.0983 0.9441 -0.0150 0.094 Uiso 1 1 calc R
H6B H 0.0943 0.9914 0.0503 0.094 Uiso 1 1 calc R
H6C H 0.1133 0.9096 0.0606 0.094 Uiso 1 1 calc R
C11 C 0.4452(2) 1.28496(19) 0.16952(17) 0.0382(7) Uani 1 1 d .
C12 C 0.4521(2) 1.21495(19) 0.19405(18) 0.0417(8) Uani 1 1 d .
C13 C 0.3718(2) 1.19490(19) 0.20506(17) 0.0399(8) Uani 1 1 d .
C14 C 0.3135(2) 1.25210(18) 0.18393(16) 0.0360(7) Uani 1 1 d .
C15 C 0.3586(2) 1.30781(18) 0.16118(17) 0.0365(7) Uani 1 1 d .
C16 C 0.3943(2) 1.29978(18) -0.00616(18) 0.0397(8) Uani 1 1 d .
C17 C 0.4526(2) 1.2424(2) 0.00193(18) 0.0426(8) Uani 1 1 d .
C18 C 0.4053(3) 1.1831(2) -0.0324(2) 0.0450(8) Uani 1 1 d .
C19 C 0.3185(2) 1.20399(19) -0.06158(17) 0.0412(8) Uani 1 1 d .
C20 C 0.3109(2) 1.27575(19) -0.04409(17) 0.0396(8) Uani 1 1 d .
C21 C 0.5216(3) 1.3321(2) 0.1719(2) 0.0558(10) Uani 1 1 d .
H21A H 0.5529 1.3415 0.2206 0.084 Uiso 1 1 calc R
H21B H 0.5013 1.3762 0.1481 0.084 Uiso 1 1 calc R
H21C H 0.5598 1.3089 0.1484 0.084 Uiso 1 1 calc R
C22 C 0.5364(3) 1.1750(3) 0.2187(2) 0.0652(12) Uani 1 1 d .
H22A H 0.5674 1.1779 0.1830 0.098 Uiso 1 1 calc R
H22B H 0.5245 1.1259 0.2265 0.098 Uiso 1 1 calc R
H22C H 0.5714 1.1954 0.2624 0.098 Uiso 1 1 calc R
C23 C 0.3586(3) 1.1301(2) 0.2442(2) 0.0553(10) Uani 1 1 d .
H23A H 0.3590 1.0889 0.2151 0.083 Uiso 1 1 calc R
H23B H 0.3035 1.1332 0.2550 0.083 Uiso 1 1 calc R
H23C H 0.4049 1.1263 0.2877 0.083 Uiso 1 1 calc R
C24 C 0.2271(2) 1.2613(2) 0.1984(2) 0.0483(9) Uani 1 1 d .
H24A H 0.2317 1.2971 0.2344 0.072 Uiso 1 1 calc R
H24B H 0.2094 1.2170 0.2148 0.072 Uiso 1 1 calc R
H24C H 0.1845 1.2758 0.1554 0.072 Uiso 1 1 calc R
C25 C 0.3242(3) 1.38171(19) 0.1463(2) 0.0506(9) Uani 1 1 d .
H25A H 0.3705 1.4128 0.1421 0.076 Uiso 1 1 calc R
H25B H 0.3019 1.3977 0.1846 0.076 Uiso 1 1 calc R
H25C H 0.2780 1.3823 0.1025 0.076 Uiso 1 1 calc R
C26 C 0.4178(3) 1.3771(2) 0.0043(2) 0.0576(11) Uani 1 1 d .
H26A H 0.4148 1.3985 -0.0410 0.086 Uiso 1 1 calc R
H26B H 0.4762 1.3816 0.0352 0.086 Uiso 1 1 calc R
H26C H 0.3776 1.4006 0.0255 0.086 Uiso 1 1 calc R
C27 C 0.5504(3) 1.2455(3) 0.0269(2) 0.0633(12) Uani 1 1 d .
H27A H 0.5713 1.2123 0.0653 0.095 Uiso 1 1 calc R
H27B H 0.5685 1.2927 0.0432 0.095 Uiso 1 1 calc R
H27C H 0.5740 1.2333 -0.0119 0.095 Uiso 1 1 calc R
C28 C 0.4434(3) 1.1157(2) -0.0506(3) 0.0676(13) Uani 1 1 d .
H28A H 0.4042 1.0770 -0.0501 0.101 Uiso 1 1 calc R
H28B H 0.4986 1.1069 -0.0162 0.101 Uiso 1 1 calc R
H28C H 0.4520 1.1198 -0.0973 0.101 Uiso 1 1 calc R
C29 C 0.2545(3) 1.1609(2) -0.1154(2) 0.0594(12) Uani 1 1 d .
H29A H 0.2741 1.1562 -0.1575 0.089 Uiso 1 1 calc R
H29B H 0.1985 1.1841 -0.1274 0.089 Uiso 1 1 calc R
H29C H 0.2494 1.1145 -0.0962 0.089 Uiso 1 1 calc R
C30 C 0.2331(3) 1.3227(3) -0.0694(2) 0.0597(11) Uani 1 1 d .
H30A H 0.1832 1.2943 -0.0929 0.090 Uiso 1 1 calc R
H30B H 0.2440 1.3572 -0.1023 0.090 Uiso 1 1 calc R
H30C H 0.2219 1.3467 -0.0294 0.090 Uiso 1 1 calc R
C31 C 0.1290(2) 1.12479(17) 0.11035(16) 0.0338(7) Uani 1 1 d .
C32 C 0.1585(2) 1.07685(18) 0.16524(17) 0.0392(8) Uani 1 1 d .
H32 H 0.2096 1.0514 0.1685 0.047 Uiso 1 1 calc R
C33 C 0.1137(3) 1.0661(2) 0.21507(19) 0.0457(9) Uani 1 1 d .
H33 H 0.1347 1.0336 0.2519 0.055 Uiso 1 1 calc R
C34 C 0.0386(3) 1.1026(2) 0.2110(2) 0.0498(9) Uani 1 1 d .
H34 H 0.0088 1.0958 0.2453 0.060 Uiso 1 1 calc R
C35 C 0.0072(2) 1.1493(2) 0.1562(2) 0.0511(9) Uani 1 1 d .
H35 H -0.0449 1.1735 0.1526 0.061 Uiso 1 1 calc R
C36 C 0.0523(2) 1.1605(2) 0.10627(19) 0.0422(8) Uani 1 1 d .
H36 H 0.0307 1.1927 0.0693 0.051 Uiso 1 1 calc R
C41 C 0.1087(2) 1.14516(19) -0.03519(16) 0.0378(7) Uani 1 1 d .
C42 C 0.0877(3) 1.0896(2) -0.08244(18) 0.0486(9) Uani 1 1 d .
H42 H 0.1189 1.0472 -0.0724 0.058 Uiso 1 1 calc R
C43 C 0.0212(3) 1.0957(3) -0.1444(2) 0.0660(14) Uani 1 1 d .
H43 H 0.0082 1.0580 -0.1765 0.079 Uiso 1 1 calc R
C44 C -0.0252(3) 1.1568(3) -0.1583(2) 0.0757(16) Uani 1 1 d .
H44 H -0.0713 1.1605 -0.1997 0.091 Uiso 1 1 calc R
C45 C -0.0053(3) 1.2133(3) -0.1126(2) 0.0662(13) Uani 1 1 d .
H45 H -0.0375 1.2552 -0.1230 0.079 Uiso 1 1 calc R
C46 C 0.0624(2) 1.2081(2) -0.0511(2) 0.0493(9) Uani 1 1 d .
H46 H 0.0769 1.2468 -0.0203 0.059 Uiso 1 1 calc R
C51 C 0.3696(2) 1.17307(17) 0.69768(17) 0.0356(7) Uani 1 1 d .
F52 F 0.22471(13) 1.21352(11) 0.66451(12) 0.0515(5) Uani 1 1 d .
C52 C 0.3070(2) 1.21996(18) 0.70609(19) 0.0409(8) Uani 1 1 d .
F53 F 0.25639(18) 1.31669(13) 0.75932(15) 0.0690(7) Uani 1 1 d .
C53 C 0.3214(3) 1.2736(2) 0.7550(2) 0.0485(9) Uani 1 1 d .
F54 F 0.4187(2) 1.33503(13) 0.84733(13) 0.0738(8) Uani 1 1 d .
C54 C 0.4018(3) 1.2820(2) 0.7998(2) 0.0520(10) Uani 1 1 d .
F55 F 0.54623(17) 1.24287(16) 0.84106(13) 0.0741(8) Uani 1 1 d .
C55 C 0.4670(3) 1.2367(2) 0.79593(18) 0.0492(9) Uani 1 1 d .
F56 F 0.51808(14) 1.14193(13) 0.74559(12) 0.0563(6) Uani 1 1 d .
C56 C 0.4497(2) 1.1840(2) 0.74519(18) 0.0422(8) Uani 1 1 d .
C61 C 0.4249(2) 1.06680(18) 0.62452(17) 0.0358(7) Uani 1 1 d .
F62 F 0.47986(15) 1.17719(12) 0.59967(13) 0.0563(6) Uani 1 1 d .
C62 C 0.4854(2) 1.1061(2) 0.60199(19) 0.0445(8) Uani 1 1 d .
F63 F 0.60845(16) 1.11994(19) 0.55901(14) 0.0833(9) Uani 1 1 d .
C63 C 0.5526(2) 1.0777(3) 0.5805(2) 0.0571(11) Uani 1 1 d .
F64 F 0.62619(18) 0.9768(2) 0.55788(15) 0.0994(12) Uani 1 1 d .
C64 C 0.5619(3) 1.0062(3) 0.5797(2) 0.0652(14) Uani 1 1 d .
F65 F 0.5080(2) 0.89336(14) 0.59516(14) 0.0828(9) Uani 1 1 d .
C65 C 0.5034(3) 0.9642(2) 0.5992(2) 0.0561(11) Uani 1 1 d .
F66 F 0.38247(16) 0.94895(11) 0.63963(12) 0.0543(6) Uani 1 1 d .
C66 C 0.4369(2) 0.9947(2) 0.62152(18) 0.0437(8) Uani 1 1 d .
C71 C 0.2858(2) 1.05665(17) 0.68003(17) 0.0349(7) Uani 1 1 d .
F72 F 0.41575(13) 1.02883(12) 0.76765(11) 0.0487(5) Uani 1 1 d .
C72 C 0.3288(2) 1.02258(19) 0.74297(19) 0.0400(8) Uani 1 1 d .
F73 F 0.33735(16) 0.94975(14) 0.84176(12) 0.0654(7) Uani 1 1 d .
C73 C 0.2900(3) 0.9819(2) 0.7830(2) 0.0469(9) Uani 1 1 d .
F74 F 0.16142(16) 0.93402(14) 0.79929(14) 0.0689(7) Uani 1 1 d .
C74 C 0.2014(3) 0.9737(2) 0.7613(2) 0.0498(9) Uani 1 1 d .
F75 F 0.06814(14) 0.99781(13) 0.67857(14) 0.0617(6) Uani 1 1 d .
C75 C 0.1545(2) 1.0062(2) 0.7003(2) 0.0465(9) Uani 1 1 d .
F76 F 0.14480(12) 1.07725(11) 0.60333(11) 0.0464(5) Uani 1 1 d .
C76 C 0.1971(2) 1.04666(18) 0.66158(19) 0.0390(7) Uani 1 1 d .
C81 C 0.2878(2) 1.13251(17) 0.56012(17) 0.0329(7) Uani 1 1 d .
F82 F 0.24582(14) 1.01436(10) 0.53054(11) 0.0471(5) Uani 1 1 d .
C82 C 0.2486(2) 1.08223(17) 0.51022(18) 0.0370(7) Uani 1 1 d .
F83 F 0.17673(17) 1.04317(13) 0.39496(12) 0.0646(7) Uani 1 1 d .
C83 C 0.2135(2) 1.09521(19) 0.43986(19) 0.0442(8) Uani 1 1 d .
F84 F 0.19099(18) 1.17476(14) 0.34413(11) 0.0674(7) Uani 1 1 d .
C84 C 0.2197(3) 1.1617(2) 0.41378(19) 0.0483(9) Uani 1 1 d .
F85 F 0.2655(2) 1.27887(12) 0.43552(13) 0.0765(8) Uani 1 1 d .
C85 C 0.2581(3) 1.21365(19) 0.4598(2) 0.0485(9) Uani 1 1 d .
F86 F 0.32607(16) 1.25431(11) 0.57191(11) 0.0537(6) Uani 1 1 d .
C86 C 0.2900(2) 1.19897(18) 0.53142(18) 0.0406(8) Uani 1 1 d .

loop_
_atom_site_aniso_label
_atom_site_aniso_U_11
_atom_site_aniso_U_22
_atom_site_aniso_U_33
_atom_site_aniso_U_23
_atom_site_aniso_U_13
_atom_site_aniso_U_12
Hf1 0.03072(7) 0.03208(7) 0.02929(7) -0.00164(5) 0.00696(5) -0.00330(5)
P1 0.0311(4) 0.0374(4) 0.0288(4) 0.0009(3) 0.0065(3) -0.0002(3)
Si1 0.0586(7) 0.0348(5) 0.0424(5) -0.0014(4) 0.0171(5) -0.0027(5)
B1 0.0274(17) 0.0287(17) 0.0384(19) -0.0015(15) 0.0088(14) 0.0016(14)
C1 0.047(2) 0.0339(17) 0.0386(18) -0.0019(14) 0.0117(15) 0.0031(15)
C2 0.046(2) 0.0344(17) 0.0342(17) 0.0002(14) 0.0124(15) 0.0007(15)
C3 0.047(2) 0.057(2) 0.065(3) 0.000(2) 0.010(2) 0.0070(19)
C4 0.093(4) 0.058(3) 0.071(3) -0.020(2) 0.041(3) -0.007(3)
C5 0.105(4) 0.041(2) 0.055(3) 0.0036(19) 0.004(2) 0.003(2)
C6 0.073(3) 0.054(2) 0.064(3) -0.003(2) 0.027(2) -0.019(2)
C11 0.0349(17) 0.0458(19) 0.0318(16) -0.0070(14) 0.0055(13) -0.0091(15)
C12 0.0356(18) 0.046(2) 0.0374(18) -0.0042(15) -0.0002(14) 0.0009(15)
C13 0.0416(19) 0.0425(19) 0.0301(16) -0.0004(14) 0.0008(14) -0.0046(15)
C14 0.0376(18) 0.0406(18) 0.0283(15) -0.0065(14) 0.0066(13) -0.0078(15)
C15 0.0387(18) 0.0374(17) 0.0333(16) -0.0091(14) 0.0096(14) -0.0050(14)
C16 0.050(2) 0.0375(18) 0.0352(17) -0.0017(14) 0.0174(15) -0.0078(15)
C17 0.0407(19) 0.050(2) 0.0408(18) -0.0019(16) 0.0180(15) -0.0043(16)
C18 0.051(2) 0.0438(19) 0.046(2) -0.0041(16) 0.0233(17) -0.0032(17)
C19 0.050(2) 0.049(2) 0.0300(16) -0.0019(15) 0.0183(15) -0.0117(17)
C20 0.0437(19) 0.047(2) 0.0299(16) 0.0049(14) 0.0129(14) 0.0000(16)
C21 0.043(2) 0.064(3) 0.062(2) -0.016(2) 0.0163(19) -0.0179(19)
C22 0.043(2) 0.068(3) 0.069(3) -0.005(2) -0.009(2) 0.008(2)
C23 0.064(3) 0.055(2) 0.0376(19) 0.0117(18) -0.0019(18) -0.010(2)
C24 0.047(2) 0.054(2) 0.048(2) -0.0159(18) 0.0187(17) -0.0091(18)
C25 0.058(2) 0.040(2) 0.056(2) -0.0046(17) 0.0188(19) -0.0018(18)
C26 0.080(3) 0.041(2) 0.056(2) -0.0024(18) 0.026(2) -0.014(2)
C27 0.042(2) 0.092(3) 0.062(3) -0.013(2) 0.025(2) -0.007(2)
C28 0.087(3) 0.056(3) 0.073(3) -0.008(2) 0.045(3) 0.011(2)
C29 0.069(3) 0.077(3) 0.0366(19) -0.0163(19) 0.0222(19) -0.035(2)
C30 0.058(3) 0.073(3) 0.048(2) 0.018(2) 0.0154(19) 0.013(2)
C31 0.0345(17) 0.0365(17) 0.0296(15) -0.0037(13) 0.0076(13) -0.0041(14)
C32 0.044(2) 0.0400(18) 0.0335(17) -0.0009(14) 0.0107(14) -0.0001(15)
C33 0.056(2) 0.046(2) 0.0352(18) 0.0049(16) 0.0132(16) -0.0064(18)
C34 0.051(2) 0.059(2) 0.044(2) -0.0082(18) 0.0219(17) -0.0122(19)
C35 0.038(2) 0.065(3) 0.053(2) -0.0043(19) 0.0176(17) 0.0055(18)
C36 0.0387(19) 0.047(2) 0.0400(18) -0.0008(15) 0.0097(15) 0.0045(16)
C41 0.0371(18) 0.0450(19) 0.0287(15) 0.0029(14) 0.0046(13) -0.0068(15)
C42 0.056(2) 0.053(2) 0.0361(18) 0.0021(16) 0.0110(16) -0.0202(19)
C43 0.069(3) 0.091(4) 0.0315(19) -0.002(2) 0.0040(19) -0.041(3)
C44 0.054(3) 0.118(5) 0.043(2) 0.026(3) -0.006(2) -0.025(3)
C45 0.052(3) 0.080(3) 0.059(3) 0.035(2) 0.002(2) 0.002(2)
C46 0.042(2) 0.055(2) 0.046(2) 0.0114(18) 0.0049(16) -0.0006(18)
C51 0.0371(18) 0.0332(17) 0.0375(17) -0.0005(14) 0.0121(14) -0.0040(14)
F52 0.0370(11) 0.0502(12) 0.0667(14) -0.0089(11) 0.0132(10) 0.0060(10)
C52 0.044(2) 0.0363(18) 0.0457(19) -0.0020(15) 0.0182(16) -0.0041(15)
F53 0.0830(18) 0.0510(14) 0.0854(18) -0.0171(13) 0.0443(15) 0.0049(13)
C53 0.063(3) 0.040(2) 0.051(2) -0.0046(17) 0.031(2) -0.0036(18)
F54 0.112(2) 0.0603(15) 0.0570(14) -0.0273(12) 0.0362(15) -0.0312(15)
C54 0.078(3) 0.045(2) 0.0398(19) -0.0125(16) 0.026(2) -0.020(2)
F55 0.0655(17) 0.093(2) 0.0522(14) -0.0163(14) -0.0028(12) -0.0312(15)
C55 0.052(2) 0.059(2) 0.0336(18) -0.0016(17) 0.0069(16) -0.0225(19)
F56 0.0362(11) 0.0685(15) 0.0561(13) -0.0051(12) -0.0008(10) 0.0005(11)
C56 0.0404(19) 0.0449(19) 0.0396(18) -0.0012(16) 0.0083(15) -0.0065(16)
C61 0.0314(17) 0.0418(18) 0.0324(16) -0.0010(14) 0.0057(13) 0.0042(14)
F62 0.0527(14) 0.0540(14) 0.0677(15) 0.0017(11) 0.0257(12) -0.0127(11)
C62 0.0340(18) 0.057(2) 0.0417(19) -0.0043(17) 0.0084(15) 0.0018(16)
F63 0.0430(14) 0.143(3) 0.0711(17) -0.0073(18) 0.0271(13) -0.0162(16)
C63 0.0319(19) 0.096(4) 0.044(2) -0.010(2) 0.0111(16) 0.001(2)
F64 0.0600(17) 0.169(3) 0.0694(17) -0.0217(19) 0.0187(14) 0.058(2)
C64 0.044(2) 0.109(4) 0.040(2) -0.010(2) 0.0063(18) 0.034(3)
F65 0.106(2) 0.0690(17) 0.0604(15) -0.0117(13) 0.0005(15) 0.0522(16)
C65 0.064(3) 0.059(3) 0.0366(19) -0.0059(18) -0.0005(18) 0.030(2)
F66 0.0687(15) 0.0350(11) 0.0566(13) 0.0022(10) 0.0133(11) 0.0049(11)
C66 0.042(2) 0.049(2) 0.0342(17) -0.0023(16) 0.0024(15) 0.0108(17)
C71 0.0341(17) 0.0323(16) 0.0400(17) -0.0006(13) 0.0130(14) 0.0024(13)
F72 0.0363(11) 0.0622(14) 0.0442(11) 0.0092(10) 0.0055(9) -0.0006(10)
C72 0.0327(18) 0.0445(19) 0.0443(19) 0.0016(15) 0.0131(15) -0.0008(15)
F73 0.0628(15) 0.0831(18) 0.0516(13) 0.0274(13) 0.0180(11) 0.0066(13)
C73 0.049(2) 0.050(2) 0.0431(19) 0.0063(17) 0.0148(17) 0.0030(18)
F74 0.0611(15) 0.0744(17) 0.0827(18) 0.0235(14) 0.0388(14) -0.0056(13)
C74 0.049(2) 0.045(2) 0.063(2) 0.0063(18) 0.0298(19) -0.0034(17)
F75 0.0351(12) 0.0600(14) 0.0927(18) 0.0117(13) 0.0220(12) -0.0045(10)
C75 0.0332(18) 0.0411(19) 0.068(2) 0.0020(18) 0.0180(17) -0.0008(15)
F76 0.0304(10) 0.0489(12) 0.0567(12) 0.0094(10) 0.0068(9) 0.0034(9)
C76 0.0352(18) 0.0337(17) 0.0485(19) 0.0032(15) 0.0122(15) 0.0017(14)
C81 0.0282(16) 0.0333(16) 0.0370(16) 0.0004(13) 0.0084(13) 0.0039(13)
F82 0.0557(13) 0.0320(10) 0.0491(12) -0.0039(9) 0.0070(10) -0.0015(9)
C82 0.0363(18) 0.0331(17) 0.0410(18) -0.0012(14) 0.0094(14) 0.0054(14)
F83 0.0791(17) 0.0550(14) 0.0458(12) -0.0150(11) -0.0058(12) 0.0008(12)
C83 0.045(2) 0.044(2) 0.0397(18) -0.0096(16) 0.0055(16) 0.0066(16)
F84 0.0895(19) 0.0705(16) 0.0343(11) 0.0047(11) 0.0036(11) 0.0196(14)
C84 0.051(2) 0.054(2) 0.0365(18) 0.0021(17) 0.0074(16) 0.0157(18)
F85 0.124(2) 0.0420(13) 0.0574(15) 0.0163(11) 0.0148(15) 0.0009(14)
C85 0.061(2) 0.0379(19) 0.047(2) 0.0079(16) 0.0145(18) 0.0102(18)
F86 0.0720(16) 0.0333(11) 0.0498(12) 0.0005(9) 0.0067(11) -0.0092(10)
C86 0.044(2) 0.0355(18) 0.0408(18) -0.0042(14) 0.0095(15) -0.0005(15)

loop_
_atom_type_symbol
_atom_type_description
_atom_type_scat_dispersion_real
_atom_type_scat_dispersion_imag
_atom_type_scat_source
C C 0.0033 0.0016 'International Tables Vol C Tables 4.2.6.8 and 6.1.1.4'
H H 0.0000 0.0000 'International Tables Vol C Tables 4.2.6.8 and 6.1.1.4'
B B 0.0013 0.0007 'International Tables Vol C Tables 4.2.6.8 and 6.1.1.4'
F F 0.0171 0.0103 'International Tables Vol C Tables 4.2.6.8 and 6.1.1.4'
Si Si 0.0817 0.0704 'International Tables Vol C Tables 4.2.6.8 and 6.1.1.4'
P P 0.1023 0.0942 'International Tables Vol C Tables 4.2.6.8 and 6.1.1.4'
Hf Hf -0.5830 6.1852 'International Tables Vol C Tables 4.2.6.8 and 6.1.1.4'

loop_
_geom_angle_atom_site_label_1
_geom_angle_atom_site_label_2
_geom_angle_atom_site_label_3
_geom_angle
C1 Hf1 C15 134.78(12)
C1 Hf1 C20 120.61(12)
C15 Hf1 C20 104.28(11)
C1 Hf1 C16 132.26(12)
C15 Hf1 C16 88.72(11)
C20 Hf1 C16 32.74(11)
C1 Hf1 C12 89.03(12)
C15 Hf1 C12 54.33(11)
C20 Hf1 C12 141.87(12)
C16 Hf1 C12 109.78(12)
C1 Hf1 C11 120.99(12)
C15 Hf1 C11 32.97(11)
C20 Hf1 C11 111.82(12)
C16 Hf1 C11 83.02(11)
C12 Hf1 C11 32.39(11)
C1 Hf1 C17 103.48(13)
C15 Hf1 C17 107.07(12)
C20 Hf1 C17 54.22(12)
C16 Hf1 C17 32.60(12)
C12 Hf1 C17 98.52(12)
C11 Hf1 C17 85.66(11)
C1 Hf1 C14 106.01(12)
C15 Hf1 C14 32.89(11)
C20 Hf1 C14 126.81(11)
C16 Hf1 C14 120.71(11)
C12 Hf1 C14 53.99(11)
C11 Hf1 C14 54.13(11)
C17 Hf1 C14 138.50(11)
C1 Hf1 C18 78.57(12)
C15 Hf1 C18 139.22(12)
C20 Hf1 C18 53.91(12)
C16 Hf1 C18 53.78(12)
C12 Hf1 C18 118.71(13)
C11 Hf1 C18 116.44(12)
C17 Hf1 C18 32.50(12)
C14 Hf1 C18 170.57(12)
C1 Hf1 C19 88.35(12)
C15 Hf1 C19 136.76(12)
C20 Hf1 C19 32.51(11)
C16 Hf1 C19 53.69(11)
C12 Hf1 C19 150.36(12)
C11 Hf1 C19 135.78(11)
C17 Hf1 C19 53.66(12)
C14 Hf1 C19 153.67(12)
C18 Hf1 C19 32.17(12)
C1 Hf1 C13 80.74(12)
C15 Hf1 C13 54.06(11)
C20 Hf1 C13 157.88(12)
C16 Hf1 C13 136.53(11)
C12 Hf1 C13 32.41(11)
C11 Hf1 C13 53.62(11)
C17 Hf1 C13 130.90(12)
C14 Hf1 C13 32.37(11)
C18 Hf1 C13 144.57(12)
C19 Hf1 C13 168.92(11)
C1 Hf1 P1 61.62(10)
C15 Hf1 P1 111.30(8)
C20 Hf1 P1 96.11(8)
C16 Hf1 P1 128.82(9)
C12 Hf1 P1 120.28(9)
C11 Hf1 P1 137.78(8)
C17 Hf1 P1 136.44(8)
C14 Hf1 P1 83.89(8)
C18 Hf1 P1 105.51(9)
C19 Hf1 P1 83.86(8)
C13 Hf1 P1 89.20(8)
C2 P1 C41 115.69(16)
C2 P1 C31 106.59(15)
C41 P1 C31 100.91(15)
C2 P1 Hf1 79.68(12)
C41 P1 Hf1 123.10(11)
C31 P1 Hf1 128.07(10)
C6 Si1 C4 107.7(2)
C6 Si1 C5 107.8(2)
C4 Si1 C5 110.2(2)
C6 Si1 C2 113.24(19)
C4 Si1 C2 108.22(19)
C5 Si1 C2 109.60(18)
C51 B1 C71 101.8(3)
C51 B1 C81 114.3(3)
C71 B1 C81 114.3(3)
C51 B1 C61 113.6(3)
C71 B1 C61 112.9(3)
C81 B1 C61 100.6(3)
C2 C1 C3 121.4(3)
C2 C1 Hf1 110.3(2)
C3 C1 Hf1 128.3(3)
C1 C2 P1 108.0(2)
C1 C2 Si1 124.3(3)
P1 C2 Si1 127.2(2)
C12 C11 C15 107.9(3)
C12 C11 C21 124.2(3)
C15 C11 C21 125.8(3)
C12 C11 Hf1 73.67(19)
C15 C11 Hf1 72.33(18)
C21 C11 Hf1 132.5(2)
C11 C12 C13 108.5(3)
C11 C12 C22 124.2(4)
C13 C12 C22 126.1(4)
C11 C12 Hf1 73.95(19)
C13 C12 Hf1 75.31(19)
C22 C12 Hf1 126.7(3)
C14 C13 C12 107.8(3)
C14 C13 C23 127.1(4)
C12 C13 C23 124.3(3)
C14 C13 Hf1 72.57(18)
C12 C13 Hf1 72.27(19)
C23 C13 Hf1 129.0(2)
C13 C14 C15 108.0(3)
C13 C14 C24 127.1(3)
C15 C14 C24 123.5(3)
C13 C14 Hf1 75.06(19)
C15 C14 Hf1 72.23(18)
C24 C14 Hf1 129.4(2)
C14 C15 C11 107.7(3)
C14 C15 C25 124.2(3)
C11 C15 C25 126.9(3)
C14 C15 Hf1 74.88(18)
C11 C15 Hf1 74.70(18)
C25 C15 Hf1 126.1(2)
C17 C16 C20 108.2(3)
C17 C16 C26 126.6(4)
C20 C16 C26 123.2(3)
C17 C16 Hf1 74.0(2)
C20 C16 Hf1 73.31(19)
C26 C16 Hf1 131.3(2)
C16 C17 C18 107.7(3)
C16 C17 C27 127.1(4)
C18 C17 C27 123.8(4)
C16 C17 Hf1 73.38(19)
C18 C17 Hf1 74.4(2)
C27 C17 Hf1 128.5(3)
C19 C18 C17 108.1(3)
C19 C18 C28 124.2(4)
C17 C18 C28 126.0(4)
C19 C18 Hf1 74.2(2)
C17 C18 Hf1 73.1(2)
C28 C18 Hf1 130.0(3)
C18 C19 C20 108.1(3)
C18 C19 C29 122.9(4)
C20 C19 C29 127.4(4)
C18 C19 Hf1 73.6(2)
C20 C19 Hf1 72.13(18)
C29 C19 Hf1 131.2(2)
C19 C20 C16 107.7(3)
C19 C20 C30 127.4(4)
C16 C20 C30 124.3(4)
C19 C20 Hf1 75.36(19)
C16 C20 Hf1 73.94(19)
C30 C20 Hf1 123.4(2)
C36 C31 C32 118.0(3)
C36 C31 P1 122.4(3)
C32 C31 P1 119.5(3)
C33 C32 C31 121.0(3)
C34 C33 C32 120.3(3)
C33 C34 C35 119.7(3)
C34 C35 C36 120.1(4)
C31 C36 C35 120.8(3)
C42 C41 C46 118.9(3)
C42 C41 P1 123.7(3)
C46 C41 P1 117.4(3)
C41 C42 C43 120.9(4)
C44 C43 C42 119.6(4)
C43 C44 C45 120.8(4)
C44 C45 C46 119.9(4)
C45 C46 C41 119.8(4)
C56 C51 C52 113.2(3)
C56 C51 B1 127.0(3)
C52 C51 B1 119.5(3)
F52 C52 C53 115.9(3)
F52 C52 C51 119.3(3)
C53 C52 C51 124.8(4)
F53 C53 C54 120.2(4)
F53 C53 C52 120.6(4)
C54 C53 C52 119.2(4)
F54 C54 C53 120.7(4)
F54 C54 C55 119.7(4)
C53 C54 C55 119.6(3)
F55 C55 C54 120.5(4)
F55 C55 C56 120.3(4)
C54 C55 C56 119.2(4)
F56 C56 C51 121.1(3)
F56 C56 C55 114.8(3)
C51 C56 C55 124.1(4)
C66 C61 C62 113.4(3)
C66 C61 B1 127.0(3)
C62 C61 B1 119.0(3)
F62 C62 C63 115.5(4)
F62 C62 C61 120.0(3)
C63 C62 C61 124.5(4)
F63 C63 C64 119.9(4)
F63 C63 C62 120.7(4)
C64 C63 C62 119.5(4)
F64 C64 C63 120.8(5)
F64 C64 C65 119.9(5)
C63 C64 C65 119.2(4)
F65 C65 C64 120.7(4)
F65 C65 C66 119.5(5)
C64 C65 C66 119.8(4)
F66 C66 C61 121.0(3)
F66 C66 C65 115.4(4)
C61 C66 C65 123.6(4)
C76 C71 C72 113.0(3)
C76 C71 B1 127.7(3)
C72 C71 B1 119.2(3)
F72 C72 C73 115.6(3)
F72 C72 C71 119.1(3)
C73 C72 C71 125.3(3)
F73 C73 C72 120.8(3)
F73 C73 C74 120.4(3)
C72 C73 C74 118.8(3)
F74 C74 C75 120.4(4)
F74 C74 C73 120.2(4)
C75 C74 C73 119.4(3)
F75 C75 C74 119.6(3)
F75 C75 C76 120.8(3)
C74 C75 C76 119.5(3)
F76 C76 C71 121.2(3)
F76 C76 C75 114.8(3)
C71 C76 C75 124.1(3)
C86 C81 C82 113.2(3)
C86 C81 B1 125.8(3)
C82 C81 B1 119.9(3)
F82 C82 C83 115.7(3)
F82 C82 C81 119.3(3)
C83 C82 C81 125.0(3)
F83 C83 C82 121.1(3)
F83 C83 C84 119.3(3)
C82 C83 C84 119.5(3)
F84 C84 C85 120.7(4)
F84 C84 C83 120.7(4)
C85 C84 C83 118.6(3)
F85 C85 C84 119.7(3)
F85 C85 C86 120.2(3)
C84 C85 C86 120.1(3)
F86 C86 C81 121.4(3)
F86 C86 C85 115.0(3)
C81 C86 C85 123.6(3)

loop_
_geom_bond_atom_site_label_1
_geom_bond_atom_site_label_2
_geom_bond_distance
Hf1 C1 2.243(3)
Hf1 C15 2.494(3)
Hf1 C20 2.510(3)
Hf1 C16 2.518(3)
Hf1 C12 2.521(3)
Hf1 C11 2.524(3)
Hf1 C17 2.527(3)
Hf1 C14 2.528(3)
Hf1 C18 2.544(4)
Hf1 C19 2.552(3)
Hf1 C13 2.560(3)
Hf1 P1 2.7485(9)
P1 C2 1.814(4)
P1 C41 1.825(3)
P1 C31 1.835(3)
Si1 C6 1.863(5)
Si1 C4 1.867(4)
Si1 C5 1.878(4)
Si1 C2 1.915(4)
B1 C51 1.649(5)
B1 C71 1.650(5)
B1 C81 1.653(5)
B1 C61 1.654(5)
C1 C2 1.376(5)
C1 C3 1.499(5)
C11 C12 1.407(5)
C11 C15 1.424(5)
C11 C21 1.510(5)
C12 C13 1.419(5)
C12 C22 1.511(5)
C13 C14 1.418(5)
C13 C23 1.496(5)
C14 C15 1.422(5)
C14 C24 1.504(5)
C15 C25 1.506(5)
C16 C17 1.416(5)
C16 C20 1.417(5)
C16 C26 1.514(5)
C17 C18 1.419(5)
C17 C27 1.512(5)
C18 C19 1.412(5)
C18 C28 1.504(5)
C19 C20 1.417(5)
C19 C29 1.499(5)
C20 C30 1.504(5)
C31 C36 1.389(5)
C31 C32 1.392(5)
C32 C33 1.385(5)
C33 C34 1.375(6)
C34 C35 1.379(6)
C35 C36 1.392(5)
C41 C42 1.385(5)
C41 C46 1.395(5)
C42 C43 1.387(5)
C43 C44 1.364(7)
C44 C45 1.379(7)
C45 C46 1.390(5)
C51 C56 1.382(5)
C51 C52 1.387(5)
F52 C52 1.355(4)
C52 C53 1.377(5)
F53 C53 1.347(5)
C53 C54 1.359(6)
F54 C54 1.349(4)
C54 C55 1.374(6)
F55 C55 1.342(4)
C55 C56 1.386(5)
F56 C56 1.357(4)
C61 C66 1.385(5)
C61 C62 1.393(5)
F62 C62 1.350(4)
C62 C63 1.374(5)
F63 C63 1.356(5)
C63 C64 1.366(7)
F64 C64 1.344(4)
C64 C65 1.367(7)
F65 C65 1.350(5)
C65 C66 1.390(5)
F66 C66 1.349(4)
C71 C76 1.384(5)
C71 C72 1.400(5)
F72 C72 1.351(4)
C72 C73 1.370(5)
F73 C73 1.344(4)
C73 C74 1.377(5)
F74 C74 1.345(4)
C74 C75 1.375(6)
F75 C75 1.344(4)
C75 C76 1.389(5)
F76 C76 1.351(4)
C81 C86 1.386(5)
C81 C82 1.389(5)
F82 C82 1.352(4)
C82 C83 1.367(5)
F83 C83 1.348(4)
C83 C84 1.376(5)
F84 C84 1.345(4)
C84 C85 1.366(5)
F85 C85 1.344(4)
C85 C86 1.389(5)
F86 C86 1.349(4)

loop_
_geom_torsion_atom_site_label_1
_geom_torsion_atom_site_label_2
_geom_torsion_atom_site_label_3
_geom_torsion_atom_site_label_4
_geom_torsion
C1 Hf1 P1 C2 -3.50(14)
C15 Hf1 P1 C2 -133.95(14)
C20 Hf1 P1 C2 118.11(13)
C16 Hf1 P1 C2 119.61(15)
C12 Hf1 P1 C2 -73.76(14)
C11 Hf1 P1 C2 -109.50(16)
C17 Hf1 P1 C2 75.91(17)
C14 Hf1 P1 C2 -115.41(13)
C18 Hf1 P1 C2 63.93(14)
C19 Hf1 P1 C2 87.94(14)
C13 Hf1 P1 C2 -83.41(13)
C1 Hf1 P1 C41 -117.54(18)
C15 Hf1 P1 C41 112.02(17)
C20 Hf1 P1 C41 4.08(17)
C16 Hf1 P1 C41 5.58(18)
C12 Hf1 P1 C41 172.21(17)
C11 Hf1 P1 C41 136.47(19)
C17 Hf1 P1 C41 -38.1(2)
C14 Hf1 P1 C41 130.56(16)
C18 Hf1 P1 C41 -50.10(17)
C19 Hf1 P1 C41 -26.09(17)
C13 Hf1 P1 C41 162.56(17)
C1 Hf1 P1 C31 99.56(17)
C15 Hf1 P1 C31 -30.88(17)
C20 Hf1 P1 C31 -138.82(16)
C16 Hf1 P1 C31 -137.32(17)
C12 Hf1 P1 C31 29.31(17)
C11 Hf1 P1 C31 -6.43(19)
C17 Hf1 P1 C31 178.98(19)
C14 Hf1 P1 C31 -12.34(16)
C18 Hf1 P1 C31 166.99(17)
C19 Hf1 P1 C31 -168.99(17)
C13 Hf1 P1 C31 19.66(16)
C15 Hf1 C1 C2 97.5(3)
C20 Hf1 C1 C2 -74.8(3)
C16 Hf1 C1 C2 -113.3(3)
C12 Hf1 C1 C2 130.5(2)
C11 Hf1 C1 C2 136.0(2)
C17 Hf1 C1 C2 -131.0(2)
C14 Hf1 C1 C2 78.5(3)
C18 Hf1 C1 C2 -109.9(3)
C19 Hf1 C1 C2 -79.1(2)
C13 Hf1 C1 C2 99.0(2)
P1 Hf1 C1 C2 4.9(2)
C15 Hf1 C1 C3 -81.1(4)
C20 Hf1 C1 C3 106.6(3)
C16 Hf1 C1 C3 68.1(4)
C12 Hf1 C1 C3 -48.1(3)
C11 Hf1 C1 C3 -42.6(4)
C17 Hf1 C1 C3 50.4(3)
C14 Hf1 C1 C3 -100.1(3)
C18 Hf1 C1 C3 71.5(3)
C19 Hf1 C1 C3 102.3(3)
C13 Hf1 C1 C3 -79.6(3)
P1 Hf1 C1 C3 -173.7(4)
C3 C1 C2 P1 171.9(3)
Hf1 C1 C2 P1 -6.8(3)
C3 C1 C2 Si1 -0.6(5)
Hf1 C1 C2 Si1 -179.28(17)
C41 P1 C2 C1 127.2(2)
C31 P1 C2 C1 -121.6(2)
Hf1 P1 C2 C1 5.3(2)
C41 P1 C2 Si1 -60.6(3)
C31 P1 C2 Si1 50.6(2)
Hf1 P1 C2 Si1 177.5(2)
C6 Si1 C2 C1 174.6(3)
C4 Si1 C2 C1 -66.0(4)
C5 Si1 C2 C1 54.2(4)
C6 Si1 C2 P1 3.6(3)
C4 Si1 C2 P1 123.0(3)
C5 Si1 C2 P1 -116.8(3)
C1 Hf1 C11 C12 -10.3(3)
C15 Hf1 C11 C12 115.5(3)
C20 Hf1 C11 C12 -161.9(2)
C16 Hf1 C11 C12 -146.1(2)
C17 Hf1 C11 C12 -113.4(2)
C14 Hf1 C11 C12 77.6(2)
C18 Hf1 C11 C12 -102.6(2)
C19 Hf1 C11 C12 -135.0(2)
C13 Hf1 C11 C12 37.2(2)
P1 Hf1 C11 C12 70.3(2)
C1 Hf1 C11 C15 -125.7(2)
C20 Hf1 C11 C15 82.6(2)
C16 Hf1 C11 C15 98.5(2)
C12 Hf1 C11 C15 -115.5(3)
C17 Hf1 C11 C15 131.1(2)
C14 Hf1 C11 C15 -37.86(19)
C18 Hf1 C11 C15 142.0(2)
C19 Hf1 C11 C15 109.6(2)
C13 Hf1 C11 C15 -78.2(2)
P1 Hf1 C11 C15 -45.1(2)
C1 Hf1 C11 C21 111.5(4)
C15 Hf1 C11 C21 -122.8(5)
C20 Hf1 C11 C21 -40.2(4)
C16 Hf1 C11 C21 -24.3(4)
C12 Hf1 C11 C21 121.8(5)
C17 Hf1 C11 C21 8.4(4)
C14 Hf1 C11 C21 -160.6(4)
C18 Hf1 C11 C21 19.2(4)
C19 Hf1 C11 C21 -13.2(4)
C13 Hf1 C11 C21 159.0(4)
P1 Hf1 C11 C21 -167.9(3)
C15 C11 C12 C13 -3.3(4)
C21 C11 C12 C13 161.3(3)
Hf1 C11 C12 C13 -68.0(2)
C15 C11 C12 C22 -171.5(3)
C21 C11 C12 C22 -6.9(6)
Hf1 C11 C12 C22 123.8(4)
C15 C11 C12 Hf1 64.7(2)
C21 C11 C12 Hf1 -130.7(3)
C1 Hf1 C12 C11 171.2(2)
C15 Hf1 C12 C11 -37.2(2)
C20 Hf1 C12 C11 27.8(3)
C16 Hf1 C12 C11 36.1(2)
C17 Hf1 C12 C11 67.7(2)
C14 Hf1 C12 C11 -78.1(2)
C18 Hf1 C12 C11 94.8(2)
C19 Hf1 C12 C11 86.3(3)
C13 Hf1 C12 C11 -114.7(3)
P1 Hf1 C12 C11 -132.87(19)
C1 Hf1 C12 C13 -74.1(2)
C15 Hf1 C12 C13 77.4(2)
C20 Hf1 C12 C13 142.4(2)
C16 Hf1 C12 C13 150.7(2)
C11 Hf1 C12 C13 114.7(3)
C17 Hf1 C12 C13 -177.6(2)
C14 Hf1 C12 C13 36.6(2)
C18 Hf1 C12 C13 -150.5(2)
C19 Hf1 C12 C13 -159.1(2)
P1 Hf1 C12 C13 -18.2(2)
C1 Hf1 C12 C22 50.2(4)
C15 Hf1 C12 C22 -158.2(4)
C20 Hf1 C12 C22 -93.2(4)
C16 Hf1 C12 C22 -84.9(4)
C11 Hf1 C12 C22 -121.0(4)
C17 Hf1 C12 C22 -53.2(4)
C14 Hf1 C12 C22 160.9(4)
C18 Hf1 C12 C22 -26.1(4)
C19 Hf1 C12 C22 -34.7(5)
C13 Hf1 C12 C22 124.4(4)
P1 Hf1 C12 C22 106.2(3)
C11 C12 C13 C14 2.7(4)
C22 C12 C13 C14 170.7(3)
Hf1 C12 C13 C14 -64.4(2)
C11 C12 C13 C23 -167.3(3)
C22 C12 C13 C23 0.6(6)
Hf1 C12 C13 C23 125.6(3)
C11 C12 C13 Hf1 67.1(2)
C22 C12 C13 Hf1 -125.0(4)
C1 Hf1 C13 C14 -141.2(2)
C15 Hf1 C13 C14 37.48(19)
C20 Hf1 C13 C14 24.5(4)
C16 Hf1 C13 C14 73.9(3)
C12 Hf1 C13 C14 115.8(3)
C11 Hf1 C13 C14 78.6(2)
C17 Hf1 C13 C14 119.0(2)
C18 Hf1 C13 C14 164.0(2)
C19 Hf1 C13 C14 -130.9(6)
P1 Hf1 C13 C14 -79.83(19)
C1 Hf1 C13 C12 103.0(2)
C15 Hf1 C13 C12 -78.4(2)
C20 Hf1 C13 C12 -91.3(4)
C16 Hf1 C13 C12 -42.0(3)
C11 Hf1 C13 C12 -37.2(2)
C17 Hf1 C13 C12 3.1(3)
C14 Hf1 C13 C12 -115.8(3)
C18 Hf1 C13 C12 48.1(3)
C19 Hf1 C13 C12 113.2(6)
P1 Hf1 C13 C12 164.3(2)
C1 Hf1 C13 C23 -17.2(3)
C15 Hf1 C13 C23 161.5(4)
C20 Hf1 C13 C23 148.6(3)
C16 Hf1 C13 C23 -162.1(3)
C12 Hf1 C13 C23 -120.2(4)
C11 Hf1 C13 C23 -157.4(4)
C17 Hf1 C13 C23 -117.0(3)
C14 Hf1 C13 C23 124.0(4)
C18 Hf1 C13 C23 -72.0(4)
C19 Hf1 C13 C23 -6.9(8)
P1 Hf1 C13 C23 44.2(3)
C12 C13 C14 C15 -1.1(4)
C23 C13 C14 C15 168.6(3)
Hf1 C13 C14 C15 -65.3(2)
C12 C13 C14 C24 -167.4(3)
C23 C13 C14 C24 2.3(6)
Hf1 C13 C14 C24 128.5(3)
C12 C13 C14 Hf1 64.2(2)
C23 C13 C14 Hf1 -126.2(3)
C1 Hf1 C14 C13 40.1(2)
C15 Hf1 C14 C13 -114.9(3)
C20 Hf1 C14 C13 -168.73(19)
C16 Hf1 C14 C13 -129.8(2)
C12 Hf1 C14 C13 -36.6(2)
C11 Hf1 C14 C13 -76.9(2)
C17 Hf1 C14 C13 -93.6(2)
C18 Hf1 C14 C13 -77.9(8)
C19 Hf1 C14 C13 160.9(2)
P1 Hf1 C14 C13 98.19(19)
C1 Hf1 C14 C15 154.9(2)
C20 Hf1 C14 C15 -53.9(2)
C16 Hf1 C14 C15 -14.9(2)
C12 Hf1 C14 C15 78.3(2)
C11 Hf1 C14 C15 37.96(19)
C17 Hf1 C14 C15 21.3(3)
C18 Hf1 C14 C15 37.0(8)
C19 Hf1 C14 C15 -84.2(3)
C13 Hf1 C14 C15 114.9(3)
P1 Hf1 C14 C15 -146.9(2)
C1 Hf1 C14 C24 -86.0(3)
C15 Hf1 C14 C24 119.1(4)
C20 Hf1 C14 C24 65.2(4)
C16 Hf1 C14 C24 104.2(3)
C12 Hf1 C14 C24 -162.7(4)
C11 Hf1 C14 C24 157.0(4)
C17 Hf1 C14 C24 140.4(3)
C18 Hf1 C14 C24 156.0(6)
C19 Hf1 C14 C24 34.8(5)
C13 Hf1 C14 C24 -126.0(4)
P1 Hf1 C14 C24 -27.9(3)
C13 C14 C15 C11 -0.9(4)
C24 C14 C15 C11 166.0(3)
Hf1 C14 C15 C11 -68.1(2)
C13 C14 C15 C25 -169.2(3)
C24 C14 C15 C25 -2.4(5)
Hf1 C14 C15 C25 123.6(3)
C13 C14 C15 Hf1 67.1(2)
C24 C14 C15 Hf1 -126.0(3)
C12 C11 C15 C14 2.6(4)
C21 C11 C15 C14 -161.7(3)
Hf1 C11 C15 C14 68.2(2)
C12 C11 C15 C25 170.5(3)
C21 C11 C15 C25 6.2(6)
Hf1 C11 C15 C25 -123.9(3)
C12 C11 C15 Hf1 -65.6(2)
C21 C11 C15 Hf1 130.1(3)
C1 Hf1 C15 C14 -35.0(3)
C20 Hf1 C15 C14 138.1(2)
C16 Hf1 C15 C14 167.2(2)
C12 Hf1 C15 C14 -77.1(2)
C11 Hf1 C15 C14 -113.7(3)
C17 Hf1 C15 C14 -165.4(2)
C18 Hf1 C15 C14 -171.3(2)
C19 Hf1 C15 C14 139.9(2)
C13 Hf1 C15 C14 -36.87(19)
P1 Hf1 C15 C14 35.6(2)
C1 Hf1 C15 C11 78.6(3)
C20 Hf1 C15 C11 -108.2(2)
C16 Hf1 C15 C11 -79.1(2)
C12 Hf1 C15 C11 36.5(2)
C17 Hf1 C15 C11 -51.8(2)
C14 Hf1 C15 C11 113.7(3)
C18 Hf1 C15 C11 -57.7(3)
C19 Hf1 C15 C11 -106.4(2)
C13 Hf1 C15 C11 76.8(2)
P1 Hf1 C15 C11 149.26(18)
C1 Hf1 C15 C25 -156.5(3)
C20 Hf1 C15 C25 16.6(3)
C16 Hf1 C15 C25 45.7(3)
C12 Hf1 C15 C25 161.3(4)
C11 Hf1 C15 C25 124.8(4)
C17 Hf1 C15 C25 73.0(3)
C14 Hf1 C15 C25 -121.5(4)
C18 Hf1 C15 C25 67.1(4)
C19 Hf1 C15 C25 18.4(4)
C13 Hf1 C15 C25 -158.4(4)
P1 Hf1 C15 C25 -85.9(3)
C1 Hf1 C16 C17 -33.3(3)
C15 Hf1 C16 C17 125.4(2)
C20 Hf1 C16 C17 -115.2(3)
C12 Hf1 C16 C17 74.3(2)
C11 Hf1 C16 C17 92.9(2)
C14 Hf1 C16 C17 133.5(2)
C18 Hf1 C16 C17 -37.3(2)
C19 Hf1 C16 C17 -77.5(2)
C13 Hf1 C16 C17 96.7(2)
P1 Hf1 C16 C17 -117.91(19)
C1 Hf1 C16 C20 81.9(3)
C15 Hf1 C16 C20 -119.4(2)
C12 Hf1 C16 C20 -170.5(2)
C11 Hf1 C16 C20 -152.0(2)
C17 Hf1 C16 C20 115.2(3)
C14 Hf1 C16 C20 -111.4(2)
C18 Hf1 C16 C20 77.8(2)
C19 Hf1 C16 C20 37.6(2)
C13 Hf1 C16 C20 -148.1(2)
P1 Hf1 C16 C20 -2.8(2)
C1 Hf1 C16 C26 -158.3(3)
C15 Hf1 C16 C26 0.4(4)
C20 Hf1 C16 C26 119.8(5)
C12 Hf1 C16 C26 -50.7(4)
C11 Hf1 C16 C26 -32.1(4)
C17 Hf1 C16 C26 -125.0(5)
C14 Hf1 C16 C26 8.4(4)
C18 Hf1 C16 C26 -162.4(4)
C19 Hf1 C16 C26 157.4(4)
C13 Hf1 C16 C26 -28.3(4)
P1 Hf1 C16 C26 117.1(3)
C20 C16 C17 C18 1.2(4)
C26 C16 C17 C18 -163.0(3)
Hf1 C16 C17 C18 67.1(2)
C20 C16 C17 C27 168.1(3)
C26 C16 C17 C27 3.9(6)
Hf1 C16 C17 C27 -126.0(4)
C20 C16 C17 Hf1 -65.9(2)
C26 C16 C17 Hf1 130.0(4)
C1 Hf1 C17 C16 155.3(2)
C15 Hf1 C17 C16 -58.4(2)
C20 Hf1 C17 C16 37.1(2)
C12 Hf1 C17 C16 -113.6(2)
C11 Hf1 C17 C16 -83.8(2)
C14 Hf1 C17 C16 -70.3(3)
C18 Hf1 C17 C16 114.4(3)
C19 Hf1 C17 C16 77.6(2)
C13 Hf1 C17 C16 -115.3(2)
P1 Hf1 C17 C16 92.5(2)
C1 Hf1 C17 C18 40.9(2)
C15 Hf1 C17 C18 -172.8(2)
C20 Hf1 C17 C18 -77.3(2)
C16 Hf1 C17 C18 -114.4(3)
C12 Hf1 C17 C18 132.0(2)
C11 Hf1 C17 C18 161.8(2)
C14 Hf1 C17 C18 175.3(2)
C19 Hf1 C17 C18 -36.8(2)
C13 Hf1 C17 C18 130.3(2)
P1 Hf1 C17 C18 -21.9(3)
C1 Hf1 C17 C27 -80.1(4)
C15 Hf1 C17 C27 66.1(4)
C20 Hf1 C17 C27 161.7(4)
C16 Hf1 C17 C27 124.5(5)
C12 Hf1 C17 C27 10.9(4)
C11 Hf1 C17 C27 40.7(4)
C14 Hf1 C17 C27 54.2(4)
C18 Hf1 C17 C27 -121.1(5)
C19 Hf1 C17 C27 -157.8(4)
C13 Hf1 C17 C27 9.2(4)
P1 Hf1 C17 C27 -142.9(3)
C16 C17 C18 C19 0.2(4)
C27 C17 C18 C19 -167.3(3)
Hf1 C17 C18 C19 66.5(2)
C16 C17 C18 C28 166.1(4)
C27 C17 C18 C28 -1.3(6)
Hf1 C17 C18 C28 -127.5(4)
C16 C17 C18 Hf1 -66.4(2)
C27 C17 C18 Hf1 126.2(4)
C1 Hf1 C18 C19 105.5(2)
C15 Hf1 C18 C19 -104.6(2)
C20 Hf1 C18 C19 -36.8(2)
C16 Hf1 C18 C19 -77.6(2)
C12 Hf1 C18 C19 -172.0(2)
C11 Hf1 C18 C19 -135.5(2)
C17 Hf1 C18 C19 -115.1(3)
C14 Hf1 C18 C19 -134.6(7)
C13 Hf1 C18 C19 160.9(2)
P1 Hf1 C18 C19 49.5(2)
C1 Hf1 C18 C17 -139.5(2)
C15 Hf1 C18 C17 10.5(3)
C20 Hf1 C18 C17 78.3(2)
C16 Hf1 C18 C17 37.5(2)
C12 Hf1 C18 C17 -57.0(3)
C11 Hf1 C18 C17 -20.4(3)
C14 Hf1 C18 C17 -19.5(8)
C19 Hf1 C18 C17 115.1(3)
C13 Hf1 C18 C17 -84.0(3)
P1 Hf1 C18 C17 164.6(2)
C1 Hf1 C18 C28 -16.3(4)
C15 Hf1 C18 C28 133.7(4)
C20 Hf1 C18 C28 -158.5(4)
C16 Hf1 C18 C28 160.6(4)
C12 Hf1 C18 C28 66.2(4)
C11 Hf1 C18 C28 102.8(4)
C17 Hf1 C18 C28 123.2(5)
C14 Hf1 C18 C28 103.7(8)
C19 Hf1 C18 C28 -121.8(5)
C13 Hf1 C18 C28 39.1(5)
P1 Hf1 C18 C28 -72.3(4)
C17 C18 C19 C20 -1.4(4)
C28 C18 C19 C20 -167.7(3)
Hf1 C18 C19 C20 64.3(2)
C17 C18 C19 C29 165.3(3)
C28 C18 C19 C29 -0.9(6)
Hf1 C18 C19 C29 -128.9(3)
C17 C18 C19 Hf1 -65.8(2)
C28 C18 C19 Hf1 128.0(4)
C1 Hf1 C19 C18 -70.9(2)
C15 Hf1 C19 C18 112.7(2)
C20 Hf1 C19 C18 115.8(3)
C16 Hf1 C19 C18 77.9(2)
C12 Hf1 C19 C18 14.2(4)
C11 Hf1 C19 C18 64.2(3)
C17 Hf1 C19 C18 37.2(2)
C14 Hf1 C19 C18 164.7(2)
C13 Hf1 C19 C18 -81.1(6)
P1 Hf1 C19 C18 -132.6(2)
C1 Hf1 C19 C20 173.2(2)
C15 Hf1 C19 C20 -3.2(3)
C16 Hf1 C19 C20 -37.9(2)
C12 Hf1 C19 C20 -101.6(3)
C11 Hf1 C19 C20 -51.6(3)
C17 Hf1 C19 C20 -78.7(2)
C14 Hf1 C19 C20 48.9(3)
C18 Hf1 C19 C20 -115.8(3)
C13 Hf1 C19 C20 163.1(5)
P1 Hf1 C19 C20 111.6(2)
C1 Hf1 C19 C29 48.8(4)
C15 Hf1 C19 C29 -127.6(4)
C20 Hf1 C19 C29 -124.5(5)
C16 Hf1 C19 C29 -162.4(4)
C12 Hf1 C19 C29 133.9(4)
C11 Hf1 C19 C29 -176.1(3)
C17 Hf1 C19 C29 156.9(4)
C14 Hf1 C19 C29 -75.6(5)
C18 Hf1 C19 C29 119.7(5)
C13 Hf1 C19 C29 38.6(8)
P1 Hf1 C19 C29 -12.9(4)
C18 C19 C20 C16 2.1(4)
C29 C19 C20 C16 -163.9(3)
Hf1 C19 C20 C16 67.4(2)
C18 C19 C20 C30 173.6(3)
C29 C19 C20 C30 7.6(6)
Hf1 C19 C20 C30 -121.1(4)
C18 C19 C20 Hf1 -65.3(2)
C29 C19 C20 Hf1 128.7(3)
C17 C16 C20 C19 -2.0(4)
C26 C16 C20 C19 162.8(3)
Hf1 C16 C20 C19 -68.4(2)
C17 C16 C20 C30 -173.8(3)
C26 C16 C20 C30 -9.0(5)
Hf1 C16 C20 C30 119.8(3)
C17 C16 C20 Hf1 66.4(2)
C26 C16 C20 Hf1 -128.8(3)
C1 Hf1 C20 C19 -7.9(3)
C15 Hf1 C20 C19 177.8(2)
C16 Hf1 C20 C19 113.8(3)
C12 Hf1 C20 C19 128.3(2)
C11 Hf1 C20 C19 143.9(2)
C17 Hf1 C20 C19 76.8(2)
C14 Hf1 C20 C19 -155.33(19)
C18 Hf1 C20 C19 36.4(2)
C13 Hf1 C20 C19 -171.5(3)
P1 Hf1 C20 C19 -68.4(2)
C1 Hf1 C20 C16 -121.6(2)
C15 Hf1 C20 C16 64.0(2)
C12 Hf1 C20 C16 14.6(3)
C11 Hf1 C20 C16 30.2(2)
C17 Hf1 C20 C16 -37.0(2)
C14 Hf1 C20 C16 90.9(2)
C18 Hf1 C20 C16 -77.4(2)
C19 Hf1 C20 C16 -113.8(3)
C13 Hf1 C20 C16 74.8(4)
P1 Hf1 C20 C16 177.84(19)
C1 Hf1 C20 C30 117.5(3)
C15 Hf1 C20 C30 -56.8(3)
C16 Hf1 C20 C30 -120.8(4)
C12 Hf1 C20 C30 -106.3(3)
C11 Hf1 C20 C30 -90.7(3)
C17 Hf1 C20 C30 -157.8(4)
C14 Hf1 C20 C30 -29.9(4)
C18 Hf1 C20 C30 161.8(4)
C19 Hf1 C20 C30 125.4(4)
C13 Hf1 C20 C30 -46.1(5)
P1 Hf1 C20 C30 57.0(3)
C2 P1 C31 C36 -164.3(3)
C41 P1 C31 C36 -43.1(3)
Hf1 P1 C31 C36 105.9(3)
C2 P1 C31 C32 17.8(3)
C41 P1 C31 C32 139.0(3)
Hf1 P1 C31 C32 -72.0(3)
C36 C31 C32 C33 -1.2(5)
P1 C31 C32 C33 176.7(3)
C31 C32 C33 C34 0.3(5)
C32 C33 C34 C35 1.1(6)
C33 C34 C35 C36 -1.5(6)
C32 C31 C36 C35 0.8(5)
P1 C31 C36 C35 -177.1(3)
C34 C35 C36 C31 0.5(6)
C2 P1 C41 C42 14.7(4)
C31 P1 C41 C42 -99.8(3)
Hf1 P1 C41 C42 109.1(3)
C2 P1 C41 C46 -166.0(3)
C31 P1 C41 C46 79.4(3)
Hf1 P1 C41 C46 -71.6(3)
C46 C41 C42 C43 -0.7(6)
P1 C41 C42 C43 178.6(3)
C41 C42 C43 C44 -1.2(6)
C42 C43 C44 C45 1.7(7)
C43 C44 C45 C46 -0.4(7)
C44 C45 C46 C41 -1.4(6)
C42 C41 C46 C45 1.9(6)
P1 C41 C46 C45 -177.3(3)
C71 B1 C51 C56 102.8(4)
C81 B1 C51 C56 -133.6(3)
C61 B1 C51 C56 -18.9(5)
C71 B1 C51 C52 -70.4(4)
C81 B1 C51 C52 53.3(4)
C61 B1 C51 C52 168.0(3)
C56 C51 C52 F52 -177.7(3)
B1 C51 C52 F52 -3.7(5)
C56 C51 C52 C53 1.6(5)
B1 C51 C52 C53 175.6(3)
F52 C52 C53 F53 -0.7(5)
C51 C52 C53 F53 -180.0(3)
F52 C52 C53 C54 178.2(3)
C51 C52 C53 C54 -1.1(6)
F53 C53 C54 F54 -2.6(6)
C52 C53 C54 F54 178.5(3)
F53 C53 C54 C55 178.5(3)
C52 C53 C54 C55 -0.4(6)
F54 C54 C55 F55 3.0(6)
C53 C54 C55 F55 -178.1(3)
F54 C54 C55 C56 -177.7(3)
C53 C54 C55 C56 1.3(6)
C52 C51 C56 F56 178.5(3)
B1 C51 C56 F56 5.0(5)
C52 C51 C56 C55 -0.6(5)
B1 C51 C56 C55 -174.1(3)
F55 C55 C56 F56 -0.6(5)
C54 C55 C56 F56 -179.9(3)
F55 C55 C56 C51 178.6(3)
C54 C55 C56 C51 -0.7(6)
C51 B1 C61 C66 134.8(3)
C71 B1 C61 C66 19.5(5)
C81 B1 C61 C66 -102.6(4)
C51 B1 C61 C62 -54.6(4)
C71 B1 C61 C62 -169.8(3)
C81 B1 C61 C62 68.0(4)
C66 C61 C62 F62 177.7(3)
B1 C61 C62 F62 5.8(5)
C66 C61 C62 C63 -1.7(5)
B1 C61 C62 C63 -173.6(3)
F62 C62 C63 F63 0.2(5)
C61 C62 C63 F63 179.7(3)
F62 C62 C63 C64 -178.6(3)
C61 C62 C63 C64 0.8(6)
F63 C63 C64 F64 0.1(6)
C62 C63 C64 F64 179.0(3)
F63 C63 C64 C65 -177.8(3)
C62 C63 C64 C65 1.1(6)
F64 C64 C65 F65 -1.6(6)
C63 C64 C65 F65 176.3(4)
F64 C64 C65 C66 -179.8(3)
C63 C64 C65 C66 -1.9(6)
C62 C61 C66 F66 -178.2(3)
B1 C61 C66 F66 -7.1(5)
C62 C61 C66 C65 0.8(5)
B1 C61 C66 C65 171.9(3)
F65 C65 C66 F66 1.8(5)
C64 C65 C66 F66 -180.0(3)
F65 C65 C66 C61 -177.2(3)
C64 C65 C66 C61 1.0(6)
C51 B1 C71 C76 106.9(4)
C81 B1 C71 C76 -16.8(5)
C61 B1 C71 C76 -131.0(3)
C51 B1 C71 C72 -67.3(4)
C81 B1 C71 C72 169.0(3)
C61 B1 C71 C72 54.9(4)
C76 C71 C72 F72 -179.1(3)
B1 C71 C72 F72 -4.1(5)
C76 C71 C72 C73 1.3(5)
B1 C71 C72 C73 176.3(3)
F72 C72 C73 F73 -1.5(5)
C71 C72 C73 F73 178.2(3)
F72 C72 C73 C74 179.4(3)
C71 C72 C73 C74 -0.9(6)
F73 C73 C74 F74 0.7(6)
C72 C73 C74 F74 179.8(4)
F73 C73 C74 C75 -178.8(4)
C72 C73 C74 C75 0.3(6)
F74 C74 C75 F75 -0.2(6)
C73 C74 C75 F75 179.4(4)
F74 C74 C75 C76 -179.7(3)
C73 C74 C75 C76 -0.1(6)
C72 C71 C76 F76 178.2(3)
B1 C71 C76 F76 3.8(5)
C72 C71 C76 C75 -1.1(5)
B1 C71 C76 C75 -175.6(3)
F75 C75 C76 F76 1.7(5)
C74 C75 C76 F76 -178.8(3)
F75 C75 C76 C71 -178.9(3)
C74 C75 C76 C71 0.6(6)
C51 B1 C81 C86 23.0(5)
C71 B1 C81 C86 139.6(3)
C61 B1 C81 C86 -99.1(4)
C51 B1 C81 C82 -169.8(3)
C71 B1 C81 C82 -53.1(4)
C61 B1 C81 C82 68.1(4)
C86 C81 C82 F82 176.8(3)
B1 C81 C82 F82 8.0(5)
C86 C81 C82 C83 -1.2(5)
B1 C81 C82 C83 -170.0(3)
F82 C82 C83 F83 1.8(5)
C81 C82 C83 F83 179.9(3)
F82 C82 C83 C84 -174.9(3)
C81 C82 C83 C84 3.2(6)
F83 C83 C84 F84 -1.3(6)
C82 C83 C84 F84 175.5(3)
F83 C83 C84 C85 -179.2(4)
C82 C83 C84 C85 -2.4(6)
F84 C84 C85 F85 1.6(6)
C83 C84 C85 F85 179.5(4)
F84 C84 C85 C86 -178.0(4)
C83 C84 C85 C86 -0.1(6)
C82 C81 C86 F86 -179.6(3)
B1 C81 C86 F86 -11.6(5)
C82 C81 C86 C85 -1.4(5)
B1 C81 C86 C85 166.6(3)
F85 C85 C86 F86 0.8(5)
C84 C85 C86 F86 -179.6(4)
F85 C85 C86 C81 -177.5(4)
C84 C85 C86 C81 2.1(6)
